data_7237222
loop_
_publ_author_name
'Yan, Nana'
'Wang, Lei'
'Liu, Xiaona'
'Wu, Pengfei'
'Sun, Tantan'
'Xu, Shutao'
'Han, Jingfeng'
'Guo, Peng'
'Tian, Peng'
'Liu, Zhongmin'

_publ_section_title
;
 A novel approach for facilitating the targeted synthesis of
 silicoaluminophosphates
;
_journal_issue 47
_journal_name_full 'Journal of Materials Chemistry A'
_journal_page_first 24186
_journal_paper_doi 10.1039/C8TA08134D
_journal_volume 6
_journal_year 2018
_chemical_formula_moiety 'C4.60 H14.87 Al3.77 N1.53 O18.84 P2.70 Si1.53'
_chemical_formula_sum 'C4.6 H14.87 Al3.77 N1.53 O18.84 P2.7 Si1.53'
_chemical_formula_weight 621.48
_space_group_IT_number 211
_space_group_name_Hall 'I 4 2 3'
_space_group_name_H-M_alt 'I 4 3 2'
_symmetry_cell_setting cubic
_symmetry_Int_Tables_number 211
_symmetry_space_group_name_Hall 'I 4 2 3'
_symmetry_space_group_name_H-M 'I 4 3 2'
_audit_update_record
;
2018-06-04 deposited with the CCDC.
2018-10-25 downloaded from the CCDC.
;
_cell_angle_alpha 90
_cell_angle_beta 90
_cell_angle_gamma 90
_cell_formula_units_Z 6
_cell_length_a 15.1700(2)
_cell_length_b 15.1700(2)
_cell_length_c 15.1700(2)
_cell_measurement_temperature 25
_cell_measurement_theta_max 60
_cell_measurement_theta_min 2.5
_cell_volume 3491.06(8)
_computing_structure_refinement TOPAS
_diffrn_ambient_temperature 25
_diffrn_measurement_device_type STOE
_diffrn_radiation_probe x-ray
_diffrn_radiation_source 'X-ray tube'
_diffrn_radiation_type 'Cu Ka1'
_diffrn_radiation_wavelength 1.5406
_exptl_absorpt_coefficient_mu 5.005
_exptl_crystal_colour WHITE
_exptl_crystal_density_diffrn 1.774
_pd_proc_ls_prof_R_factor 0.0397
_pd_proc_ls_prof_wR_expected 0.0141
_pd_proc_ls_prof_wR_factor 0.0590
_refine_ls_goodness_of_fit_all 4.172
_refine_ls_hydrogen_treatment mixed
_refine_ls_number_parameters 58
_refine_ls_R_I_factor 0.0445
_cod_data_source_file c8ta08134d2.cif
_cod_data_source_block DNL_6_MEA
_cod_depositor_comments
;
The following automatic conversions were performed:

data item '_diffrn_radiation_probe' value 'X-ray' was changed to
'x-ray' in accordance with the
/home/saulius/struct/COD-crude-data/automatic-downloads/DataCite-retrospective/RSC/depositions/lib/dictionaries/cif_core.dic
dictionary named 'cif_core.dic' version 2.4.2 last updated on
2011-04-26.

data item '_refine_ls_hydrogen_treatment' value 'MIXED' was changed
to 'mixed' in accordance with the
/home/saulius/struct/COD-crude-data/automatic-downloads/DataCite-retrospective/RSC/depositions/lib/dictionaries/cif_core.dic
dictionary named 'cif_core.dic' version 2.4.2 last updated on
2011-04-26.

Automatic conversion script
Id: cif_fix_values 6909 2019-04-08 15:41:33Z antanas 
;
_cod_original_sg_symbol_Hall ' 	I 4 2 3'
_cod_original_formula_sum 'C4.60 H14.87 Al3.77 N1.53 O18.84 P2.70 Si1.53'
_cod_database_code 7237222

loop_
_space_group_symop_id
_space_group_symop_operation_xyz
1 x,y,z
2 -x,-y,z
3 -x,y,-z
4 x,-y,-z
5 z,x,y
6 z,-x,-y
7 -z,-x,y
8 -z,x,-y
9 y,z,x
10 -y,z,-x
11 y,-z,-x
12 -y,-z,x
13 y,x,-z
14 -y,-x,-z
15 y,-x,z
16 -y,x,z
17 x,z,-y
18 -x,z,y
19 -x,-z,-y
20 x,-z,y
21 z,y,-x
22 z,-y,x
23 -z,y,x
24 -z,-y,-x
25 x+1/2,y+1/2,z+1/2
26 -x+1/2,-y+1/2,z+1/2
27 -x+1/2,y+1/2,-z+1/2
28 x+1/2,-y+1/2,-z+1/2
29 z+1/2,x+1/2,y+1/2
30 z+1/2,-x+1/2,-y+1/2
31 -z+1/2,-x+1/2,y+1/2
32 -z+1/2,x+1/2,-y+1/2
33 y+1/2,z+1/2,x+1/2
34 -y+1/2,z+1/2,-x+1/2
35 y+1/2,-z+1/2,-x+1/2
36 -y+1/2,-z+1/2,x+1/2
37 y+1/2,x+1/2,-z+1/2
38 -y+1/2,-x+1/2,-z+1/2
39 y+1/2,-x+1/2,z+1/2
40 -y+1/2,x+1/2,z+1/2
41 x+1/2,z+1/2,-y+1/2
42 -x+1/2,z+1/2,y+1/2
43 -x+1/2,-z+1/2,-y+1/2
44 x+1/2,-z+1/2,y+1/2
45 z+1/2,y+1/2,-x+1/2
46 z+1/2,-y+1/2,x+1/2
47 -z+1/2,y+1/2,x+1/2
48 -z+1/2,-y+1/2,-x+1/2

loop_
_atom_site_label
_atom_site_type_symbol
_atom_site_fract_x
_atom_site_fract_y
_atom_site_fract_z
_atom_site_adp_type
_atom_site_U_iso_or_equiv
_atom_site_site_symmetry_multiplicity
_atom_site_occupancy
_atom_site_calc_flag
Al1 Al 0.25 0.1042(2) 0.3958(2) Uiso 0.0075(3) 24 0.9417 d
Si1 Si 0.25 0.1042(2) 0.3958(2) Uiso 0.0075(3) 24 0.0583 d
P1 P 0.75 0.8980(2) 0.6020(2) Uiso 0.0090(4) 24 0.675 d
Si2 Si 0.75 0.8980(2) 0.6020(2) Uiso 0.0090(4) 24 0.325 d
O1 O 0.3389(3) 0.12986(17) 0.3292(3) Uiso 0.0149(6) 48 1 d
O2 O 0.27857(15) 0.11794(15) 0.5049(5) Uiso 0.0149(6) 48 1 d
Ow1 O 0.5855(10) -0.3062(8) -0.3565(8) Uiso 0.223(9) 48 0.3550(14) d
H1 H -0.530(4) -2.174(4) -0.393(3) Uiso 0.120(6) 48 0.1333 d
H2 H -0.424(4) -2.246(4) -0.478(8) Uiso 0.120(6) 48 0.1917 d
H3 H -0.469(7) -2.202(5) -0.583(5) Uiso 0.120(6) 48 0.1917 d
H4 H -0.512(9) -2.3670(13) -0.490(11) Uiso 0.120(6) 48 0.1917 d
H5 H -0.552(11) -2.326(7) -0.598(9) Uiso 0.120(6) 48 0.1917 d
H6 H -0.612(6) -2.296(4) -0.495(8) Uiso 0.120(6) 48 0.1917 d
H7 H -0.481(5) -2.065(4) -0.556(6) Uiso 0.120(6) 48 0.1917 d
H8 H -0.429(5) -2.068(4) -0.445(7) Uiso 0.120(6) 48 0.1917 d
H9 H -0.540(6) -2.0191(7) -0.459(8) Uiso 0.120(6) 48 0.1917 d
H10 H -0.605(3) -2.157(3) -0.488(4) Uiso 0.120(6) 48 0.1917 d
N1 N -0.533(3) -2.1590(7) -0.466(3) Uiso 0.080(4) 48 0.1917 d
C1 C -0.487(5) -2.228(2) -0.515(5) Uiso 0.080(4) 48 0.1917 d
C2 C -0.544(8) -2.309(3) -0.525(8) Uiso 0.080(4) 48 0.1917 d
C3 C -0.493(4) -2.0729(14) -0.482(5) Uiso 0.080(4) 48 0.1917 d

loop_
_atom_type_symbol
_atom_type_scat_dispersion_real
_atom_type_scat_dispersion_imag
_atom_type_scat_source
C 0.0033 0.0016 'International Tables Vol C tables 4.2.6.8 and 6.1.1.1'
H 0.0000 0.0000 'International Tables Vol C tables 4.2.6.8 and 6.1.1.1'
Al 0.0645 0.0514 'International Tables Vol C tables 4.2.6.8 and 6.1.1.1'
N 0.0061 0.0033 'International Tables Vol C tables 4.2.6.8 and 6.1.1.1'
O 0.0106 0.0060 'International Tables Vol C tables 4.2.6.8 and 6.1.1.1'
P 0.1023 0.0942 'International Tables Vol C tables 4.2.6.8 and 6.1.1.1'
Si 0.0817 0.0704 'International Tables Vol C tables 4.2.6.8 and 6.1.1.1'

loop_
_geom_angle_atom_site_label_1
_geom_angle_atom_site_label_2
_geom_angle_atom_site_label_3
_geom_angle_site_symmetry_1
_geom_angle_site_symmetry_3
_geom_angle
Si2 P1 O1 . 29_555 0
Si2 P1 O1 . 24_666 0
Si2 P1 O2 . 2_665 0
Si2 P1 O2 . 44_565 0
O1 P1 O1 29_555 24_666 106.4(3)
O1 P1 O2 29_555 2_665 112.5(2)
O1 P1 O2 29_555 44_565 106.7(2)
O1 P1 O2 24_666 2_665 106.7(2)
O1 P1 O2 24_666 44_565 112.5(2)
O2 P1 O2 2_665 44_565 111.9(2)
P1 Si2 O1 . 29_555 0
P1 Si2 O1 . 24_666 0
P1 Si2 O2 . 2_665 0
P1 Si2 O2 . 44_565 0
O1 Si2 O1 29_555 24_666 106.4(3)
O1 Si2 O2 29_555 2_665 112.5(2)
O1 Si2 O2 29_555 44_565 106.7(2)
O1 Si2 O2 24_666 2_665 106.7(2)
O1 Si2 O2 24_666 44_565 112.5(2)
O2 Si2 O2 2_665 44_565 111.9(2)
P1 O1 Si2 33_444 33_444 0.0(5)
P1 O2 Si2 2_665 2_665 0.0(5)
H3 H1 H10 3_454 21_554 106(14)
H3 H2 C1 23_455 23_455 84(9)
H1 H3 H2 3_454 21_554 146(17)
H4 H4 C2 3_454 21_554 118(13)
H4 H4 H4 21_554 23_455 90(50)
H4 H4 C2 21_554 21_554 100(20)
H4 H4 C2 23_455 21_554 121(13)
Ow1 H5 H6 3_534 23_455 96(14)
H8 H7 H9 21_554 3_454 79(12)
H8 H7 C3 21_554 3_454 144(16)
H8 H7 C3 21_554 21_554 113(15)
H9 H7 C3 3_454 3_454 98(13)
H9 H7 C3 3_454 21_554 82(12)
C3 H7 C3 3_454 21_554 33(9)
H7 H8 H9 23_455 21_554 61(11)
H7 H9 H8 3_454 23_455 40(9)
H7 H9 H9 3_454 24_414 150(20)
H7 H9 C3 3_454 23_455 47(8)
H8 H9 H9 23_455 24_414 150(20)
H8 H9 C3 23_455 23_455 71(6)
H9 H9 C3 24_414 23_455 143(19)
N1 N1 N1 3_454 21_554 45(4)
N1 N1 N1 3_454 23_455 45(4)
N1 N1 C1 3_454 . 46(3)
N1 N1 C1 3_454 3_454 68(4)
N1 N1 C1 3_454 21_554 57(3)
N1 N1 C1 3_454 23_455 56(3)
N1 N1 C3 3_454 . 66(3)
N1 N1 C3 3_454 23_455 71(3)
N1 N1 N1 21_554 23_455 90(5)
N1 N1 C1 21_554 . 61(4)
N1 N1 C1 21_554 3_454 74(4)
N1 N1 C1 21_554 21_554 77(4)
N1 N1 C1 21_554 23_455 56(3)
N1 N1 C3 21_554 . 65(3)
N1 N1 C3 21_554 23_455 80(4)
N1 N1 C1 23_455 . 60(4)
N1 N1 C1 23_455 3_454 75(5)
N1 N1 C1 23_455 21_554 57(4)
N1 N1 C1 23_455 23_455 76(4)
N1 N1 C3 23_455 . 81(4)
N1 N1 C3 23_455 23_455 73(3)
C1 N1 C1 . 3_454 23(4)
C1 N1 C1 . 21_554 16(4)
C1 N1 C1 . 23_455 17(4)
C1 N1 C3 . . 111(4)
C1 N1 C3 . 23_455 116(5)
C1 N1 C1 3_454 21_554 19(5)
C1 N1 C1 3_454 23_455 18(5)
C1 N1 C3 3_454 . 133(6)
C1 N1 C3 3_454 23_455 139(6)
C1 N1 C1 21_554 23_455 27(5)
C1 N1 C3 21_554 . 123(5)
C1 N1 C3 21_554 23_455 124(5)
C1 N1 C3 23_455 . 116(5)
C1 N1 C3 23_455 23_455 126(5)
C3 N1 C3 . 23_455 16(4)
H2 C1 N1 21_554 . 139(8)
H2 C1 N1 21_554 3_454 89(7)
H2 C1 N1 21_554 21_554 136(7)
H2 C1 N1 21_554 23_455 96(7)
H2 C1 C1 21_554 3_454 144(14)
H2 C1 C1 21_554 21_554 102(17)
H2 C1 C1 21_554 23_455 160(13)
H2 C1 C2 21_554 . 76(8)
H2 C1 C2 21_554 3_454 97(7)
H2 C1 C2 21_554 23_455 53(7)
N1 C1 N1 . 3_454 66(3)
N1 C1 N1 . 21_554 43(3)
N1 C1 N1 . 23_455 43(3)
N1 C1 C1 . 3_454 46(4)
N1 C1 C1 . 21_554 59(9)
N1 C1 C1 . 23_455 62(10)
N1 C1 C2 . . 111(7)
N1 C1 C2 . 3_454 123(7)
N1 C1 C2 . 23_455 155(8)
N1 C1 N1 3_454 21_554 48(3)
N1 C1 N1 3_454 23_455 49(3)
N1 C1 C1 3_454 3_454 112(6)
N1 C1 C1 3_454 21_554 107(8)
N1 C1 C1 3_454 23_455 104(8)
N1 C1 C2 3_454 . 152(8)
N1 C1 C2 3_454 3_454 144(8)
N1 C1 C2 3_454 23_455 138(9)
N1 C1 N1 21_554 23_455 67(3)
N1 C1 C1 21_554 3_454 75(7)
N1 C1 C1 21_554 21_554 102(11)
N1 C1 C1 21_554 23_455 55(7)
N1 C1 C2 21_554 . 147(8)
N1 C1 C2 21_554 3_454 111(7)
N1 C1 C2 21_554 23_455 153(8)
N1 C1 C1 23_455 3_454 78(7)
N1 C1 C1 23_455 21_554 58(7)
N1 C1 C1 23_455 23_455 104(10)
N1 C1 C2 23_455 . 109(7)
N1 C1 C2 23_455 3_454 162(8)
N1 C1 C2 23_455 23_455 139(8)
C1 C1 C1 3_454 21_554 45(14)
C1 C1 C1 3_454 23_455 45(14)
C1 C1 C2 3_454 . 73(8)
C1 C1 C2 3_454 3_454 84(8)
C1 C1 C2 3_454 23_455 110(7)
C1 C1 C1 21_554 23_455 90(20)
C1 C1 C2 21_554 . 56(7)
C1 C1 C2 21_554 3_454 107(10)
C1 C1 C2 21_554 23_455 99(10)
C1 C1 C2 23_455 . 98(11)
C1 C1 C2 23_455 3_454 64(9)
C1 C1 C2 23_455 23_455 109(9)
C2 C1 C2 . 3_454 62(6)
C2 C1 C2 . 23_455 45(7)
C2 C1 C2 3_454 23_455 46(7)
H4 C2 C1 23_455 . 113(12)
H4 C2 C1 23_455 3_454 119(13)
H4 C2 C1 23_455 21_554 127(13)
H4 C2 C2 23_455 3_454 58(10)
H4 C2 C2 23_455 21_554 72(11)
H4 C2 C2 23_455 23_455 65(11)
C1 C2 C1 . 3_454 23(4)
C1 C2 C1 . 21_554 15(4)
C1 C2 C2 . 3_454 57(5)
C1 C2 C2 . 21_554 76(7)
C1 C2 C2 . 23_455 58(6)
C1 C2 C1 3_454 21_554 17(4)
C1 C2 C2 3_454 3_454 61(5)
C1 C2 C2 3_454 21_554 61(6)
C1 C2 C2 3_454 23_455 78(7)
C1 C2 C2 21_554 3_454 69(6)
C1 C2 C2 21_554 21_554 77(7)
C1 C2 C2 21_554 23_455 73(7)
C2 C2 C2 3_454 21_554 45(9)
C2 C2 C2 3_454 23_455 45(9)
C2 C2 C2 21_554 23_455 90(13)
H7 C3 H7 3_454 23_455 120(13)
H7 C3 H9 3_454 21_554 83(9)
H7 C3 N1 3_454 . 78(6)
H7 C3 N1 3_454 21_554 101(7)
H7 C3 C3 3_454 3_454 124(13)
H7 C3 C3 3_454 21_554 166(15)
H7 C3 C3 3_454 23_455 80(14)
H7 C3 H9 23_455 21_554 51(8)
H7 C3 N1 23_455 . 123(6)
H7 C3 N1 23_455 21_554 82(6)
H7 C3 C3 23_455 3_454 112(13)
H7 C3 C3 23_455 21_554 68(14)
H7 C3 C3 23_455 23_455 156(18)
H9 C3 N1 21_554 . 150(8)
H9 C3 N1 21_554 21_554 123(8)
H9 C3 C3 21_554 3_454 119(8)
H9 C3 C3 21_554 21_554 95(11)
H9 C3 C3 21_554 23_455 126(8)
N1 C3 N1 . 21_554 42(3)
N1 C3 C3 . 3_454 90(6)
N1 C3 C3 . 21_554 109(7)
N1 C3 C3 . 23_455 72(6)
N1 C3 C3 21_554 3_454 105(5)
N1 C3 C3 21_554 21_554 92(7)
N1 C3 C3 21_554 23_455 110(5)
C3 C3 C3 3_454 21_554 45(14)
C3 C3 C3 3_454 23_455 45(13)
C3 C3 C3 21_554 23_455 90(20)

loop_
_geom_bond_atom_site_label_1
_geom_bond_atom_site_label_2
_geom_bond_site_symmetry_2
_geom_bond_distance
Al1 Si1 . 0
P1 Si2 . 0
P1 O1 29_555 1.558(5)
P1 O1 24_666 1.558(5)
P1 O2 2_665 1.554(8)
P1 O2 44_565 1.554(8)
Si2 O1 29_555 1.558(5)
Si2 O1 24_666 1.558(5)
Si2 O2 2_665 1.554(8)
Si2 O2 44_565 1.554(8)
Ow1 H5 3_574 0.91(14)
H1 H3 3_454 0.56(9)
H1 H10 21_554 0.69(8)
H2 H3 23_455 0.69(10)
H2 C1 23_455 0.97(10)
H4 H4 3_454 0.5(2)
H4 H4 21_554 0.3(2)
H4 H4 23_455 0.3(2)
H4 C2 21_554 1.04(12)
H5 H6 23_455 0.87(18)
H7 H8 21_554 0.59(13)
H7 H9 3_454 0.80(8)
H7 C3 3_454 0.71(11)
H7 C3 21_554 0.75(11)
H8 H9 21_554 0.90(10)
H9 H9 24_414 0.580(16)
H9 C3 23_455 1.02(8)
N1 N1 3_454 1.44(6)
N1 N1 21_554 1.02(6)
N1 N1 23_455 1.02(6)
N1 C1 . 1.46(7)
N1 C1 3_454 1.13(4)
N1 C1 21_554 1.30(6)
N1 C1 23_455 1.31(6)
N1 C3 . 1.46(4)
N1 C3 23_455 1.39(3)
C1 C1 3_454 0.60(11)
C1 C1 21_554 0.43(11)
C1 C1 23_455 0.43(11)
C1 C2 . 1.51(9)
C1 C2 3_454 1.45(9)
C1 C2 23_455 1.32(7)
C2 C2 3_454 1.54(17)
C2 C2 21_554 1.09(17)
C2 C2 23_455 1.09(17)
C3 C3 3_454 0.59(10)
C3 C3 21_554 0.41(10)
C3 C3 23_455 0.41(10)
